data_1561627
loop_
_publ_author_name
'Li, Na'
'Huang, Rudan'

_publ_section_title
;
 Six new inorganic--organic hybrids based on rigid triangular ligands:
 Syntheses, structures and properties
;
_journal_name_full 'Journal of Solid State Chemistry'
_journal_page_first 320
_journal_page_last 328
_journal_paper_doi 10.1016/j.jssc.2015.11.009
_journal_volume 233
_journal_year 2016
_chemical_formula_sum 'C60 H72 Cu2 N24 Na O90 P2 W24'
_chemical_formula_weight 7193.83
_space_group_IT_number 2
_space_group_name_Hall '-P 1'
_space_group_name_H-M_alt 'P -1'
_symmetry_cell_setting triclinic
_symmetry_space_group_name_H-M 'P -1'
_atom_sites_solution_hydrogens geom
_atom_sites_solution_primary direct
_atom_sites_solution_secondary difmap
_audit_creation_method SHELXL-97
_cell_angle_alpha 89.381(2)
_cell_angle_beta 83.7730(10)
_cell_angle_gamma 69.4030(10)
_cell_formula_units_Z 1
_cell_length_a 11.0750(11)
_cell_length_b 13.7569(13)
_cell_length_c 21.5561(19)
_cell_measurement_reflns_used 3797
_cell_measurement_temperature 298(2)
_cell_measurement_theta_max 24.965
_cell_measurement_theta_min 2.333
_cell_volume 3054.8(5)
_computing_cell_refinement 'Bruker SMART'
_computing_data_collection 'Bruker SMART'
_computing_data_reduction 'Bruker SHELXTL'
_computing_molecular_graphics 'Bruker SHELXTL'
_computing_publication_material 'Bruker SHELXTL'
_computing_structure_refinement 'SHELXL-97 (Sheldrick, 1997)'
_computing_structure_solution 'SHELXS-97 (Sheldrick, 1990)'
_diffrn_ambient_temperature 298(2)
_diffrn_measured_fraction_theta_full 0.981
_diffrn_measured_fraction_theta_max 0.981
_diffrn_measurement_device_type 'CCD area detector'
_diffrn_measurement_method 'phi and omega scans'
_diffrn_radiation_monochromator graphite
_diffrn_radiation_source 'fine-focus sealed tube'
_diffrn_radiation_type MoK\a
_diffrn_radiation_wavelength 0.71073
_diffrn_reflns_av_R_equivalents 0.0537
_diffrn_reflns_av_sigmaI/netI 0.0894
_diffrn_reflns_limit_h_max 12
_diffrn_reflns_limit_h_min -13
_diffrn_reflns_limit_k_max 14
_diffrn_reflns_limit_k_min -16
_diffrn_reflns_limit_l_max 25
_diffrn_reflns_limit_l_min -24
_diffrn_reflns_number 15650
_diffrn_reflns_theta_full 25.02
_diffrn_reflns_theta_max 25.02
_diffrn_reflns_theta_min 2.33
_exptl_absorpt_coefficient_mu 22.974
_exptl_absorpt_correction_T_max 0.2608
_exptl_absorpt_correction_T_min 0.1040
_exptl_absorpt_correction_type multi-scan
_exptl_absorpt_process_details sadabs
_exptl_crystal_colour blue
_exptl_crystal_density_diffrn 3.910
_exptl_crystal_density_method 'not measured'
_exptl_crystal_description block
_exptl_crystal_F_000 3195
_exptl_crystal_size_max 0.18
_exptl_crystal_size_mid 0.12
_exptl_crystal_size_min 0.08
_refine_diff_density_max 4.607
_refine_diff_density_min -8.543
_refine_diff_density_rms 0.628
_refine_ls_extinction_method none
_refine_ls_goodness_of_fit_ref 1.038
_refine_ls_hydrogen_treatment mixed
_refine_ls_matrix_type full
_refine_ls_number_parameters 926
_refine_ls_number_reflns 10583
_refine_ls_number_restraints 0
_refine_ls_restrained_S_all 1.038
_refine_ls_R_factor_all 0.1056
_refine_ls_R_factor_gt 0.0794
_refine_ls_shift/su_max 0.001
_refine_ls_shift/su_mean 0.000
_refine_ls_structure_factor_coef Fsqd
_refine_ls_weighting_details 'calc w=1/[\s^2^(Fo^2^)+(0.1251P)^2^+186.0888P] where P=(Fo^2^+2Fc^2^)/3'
_refine_ls_weighting_scheme calc
_refine_ls_wR_factor_gt 0.2193
_refine_ls_wR_factor_ref 0.2354
_reflns_number_gt 7553
_reflns_number_total 10583
_reflns_threshold_expression >2sigma(I)
_cod_data_source_file JSSC-2016-233-320.cif
_cod_data_source_block 140819a
_cod_depositor_comments
;
The following automatic conversions were performed:

data item '_symmetry_cell_setting' value 'Triclinic' was changed to
'triclinic' in accordance with the built-in table derived from the
CIF Core dictionary named 'cif_core.dic' version 2.4.5 last updated
on 2014-11-21.

Automatic conversion script
Id: cif_fix_values 8369 2020-08-20 11:38:08Z andrius 
;
_cod_original_sg_symbol_H-M P-1
_cod_database_code 1561627

loop_
_symmetry_equiv_pos_as_xyz
'x, y, z'
'-x, -y, -z'

loop_
_atom_site_label
_atom_site_type_symbol
_atom_site_fract_x
_atom_site_fract_y
_atom_site_fract_z
_atom_site_U_iso_or_equiv
_atom_site_adp_type
_atom_site_occupancy
_atom_site_symmetry_multiplicity
_atom_site_calc_flag
_atom_site_refinement_flags
_atom_site_disorder_assembly
_atom_site_disorder_group
W1 W 0.49989(11) 0.48484(8) 0.79101(6) 0.0171(3) Uani 1 1 d . . .
W2 W 0.5591(2) 0.72518(15) 0.76002(10) 0.0603(5) Uani 1 1 d . . .
W3 W 0.31457(12) 0.94264(9) 0.72816(6) 0.0211(3) Uani 1 1 d . . .
W4 W -0.01613(11) 0.93186(9) 0.72227(6) 0.0187(3) Uani 1 1 d . . .
W5 W -0.07142(15) 0.70853(12) 0.75045(8) 0.0404(4) Uani 1 1 d . . .
W6 W 0.19342(11) 0.47484(9) 0.78808(6) 0.0178(3) Uani 1 1 d . . .
W7 W 0.50148(11) 0.58275(9) 0.63239(6) 0.0197(3) Uani 1 1 d . . .
W8 W 0.24903(12) 0.79952(9) 0.59927(6) 0.0194(3) Uani 1 1 d . . .
W9 W 0.19380(11) 0.57266(9) 0.62868(6) 0.0187(3) Uani 1 1 d . . .
W10 W 0.25475(11) 0.60756(9) 0.90672(6) 0.0181(3) Uani 1 1 d . . .
W11 W 0.31858(12) 0.84989(9) 0.87508(6) 0.0219(3) Uani 1 1 d . . .
W12 W -0.01380(11) 0.84285(9) 0.86942(6) 0.0205(3) Uani 1 1 d . . .
Cu1 Cu 0.7706(3) 0.2123(3) 0.76200(17) 0.0193(8) Uani 1 1 d . . .
Na1 Na 0.0000 0.5000 0.5000 0.041(5) Uani 1 2 d S . .
N1 N 0.463(2) 0.156(2) 0.8561(13) 0.028(6) Uani 1 1 d . . .
N2 N 0.647(2) 0.1511(19) 0.8062(12) 0.023(6) Uani 1 1 d . . .
N3 N 1.012(2) 0.2006(19) 0.9002(11) 0.020(5) Uani 1 1 d . . .
N4 N 0.870(2) 0.1934(19) 0.8374(12) 0.023(6) Uani 1 1 d . . .
N5 N 0.206(3) 0.371(2) 1.0397(13) 0.030(6) Uani 1 1 d . . .
N6 N 0.272(3) 0.436(2) 1.1127(13) 0.038(7) Uani 1 1 d . . .
N7 N 0.514(2) 0.2492(19) 0.6267(12) 0.022(6) Uani 1 1 d . . .
N8 N 0.665(2) 0.2393(19) 0.6878(12) 0.023(6) Uani 1 1 d . . .
N9 N 1.068(2) 0.2826(19) 0.6581(12) 0.025(6) Uani 1 1 d . . .
N10 N 0.894(2) 0.2702(19) 0.7179(11) 0.022(6) Uani 1 1 d . . .
N11 N 0.317(3) 0.129(2) 0.4673(12) 0.030(6) Uani 1 1 d . . .
N12 N 0.364(3) 0.096(2) 0.3665(13) 0.033(7) Uani 1 1 d . . .
O1 O 0.2858(18) 0.6148(14) 0.7932(9) 0.020(4) Uani 1 1 d . . .
O2 O 0.3241(19) 0.7810(15) 0.7710(10) 0.024(5) Uani 1 1 d . . .
O3 O 0.1028(19) 0.7712(15) 0.7668(9) 0.022(5) Uani 1 1 d . . .
O4 O 0.2823(18) 0.6828(14) 0.6831(9) 0.017(4) Uani 1 1 d . . .
O5 O 0.5594(19) 0.6001(15) 0.7943(9) 0.022(5) Uani 1 1 d . . .
O6 O 0.497(2) 0.8662(16) 0.7286(10) 0.028(5) Uani 1 1 d . . .
O7 O 0.1267(19) 0.9690(15) 0.7344(10) 0.024(5) Uani 1 1 d . . .
O8 O -0.111(2) 0.8448(15) 0.7198(10) 0.025(5) Uani 1 1 d . . .
O9 O 0.0370(19) 0.5831(15) 0.7849(10) 0.024(5) Uani 1 1 d . . .
O10 O 0.3805(18) 0.4148(14) 0.7864(9) 0.019(4) Uani 1 1 d . . .
O11 O 0.5074(19) 0.4979(15) 0.7041(10) 0.024(5) Uani 1 1 d . . .
O12 O 0.558(2) 0.6666(16) 0.6805(10) 0.028(5) Uani 1 1 d . . .
O13 O 0.316(2) 0.8747(15) 0.6510(10) 0.026(5) Uani 1 1 d . . .
O14 O 0.0852(19) 0.8681(15) 0.6472(9) 0.023(5) Uani 1 1 d . . .
O15 O 0.032(2) 0.6495(15) 0.6727(10) 0.024(5) Uani 1 1 d . . .
O16 O 0.2258(19) 0.4910(14) 0.6991(9) 0.021(4) Uani 1 1 d . . .
O17 O 0.4218(19) 0.6986(15) 0.5818(10) 0.025(5) Uani 1 1 d . . .
O18 O 0.1902(19) 0.6913(15) 0.5797(9) 0.023(5) Uani 1 1 d . . .
O19 O 0.3756(19) 0.5254(15) 0.6056(9) 0.023(5) Uani 1 1 d . . .
O20 O 0.4272(19) 0.5136(15) 0.8780(9) 0.021(4) Uani 1 1 d . . .
O21 O 0.493(2) 0.7938(15) 0.8437(10) 0.025(5) Uani 1 1 d . . .
O22 O 0.2987(19) 0.9584(15) 0.8165(10) 0.025(5) Uani 1 1 d . . .
O23 O -0.068(2) 0.9488(15) 0.8120(10) 0.026(5) Uani 1 1 d . . .
O24 O -0.1124(19) 0.7739(15) 0.8337(10) 0.026(5) Uani 1 1 d . . .
O25 O 0.1953(18) 0.5043(15) 0.8737(9) 0.020(4) Uani 1 1 d . . .
O26 O 0.3227(19) 0.7160(15) 0.9026(10) 0.024(5) Uani 1 1 d . . .
O27 O 0.1352(19) 0.8821(15) 0.8760(9) 0.023(5) Uani 1 1 d . . .
O28 O 0.0910(19) 0.7089(15) 0.9002(9) 0.022(5) Uani 1 1 d . . .
O29 O 0.6403(18) 0.3832(15) 0.8036(10) 0.023(5) Uani 1 1 d . . .
O30 O 0.317(2) 1.0609(16) 0.7054(11) 0.032(5) Uani 1 1 d . . .
O31 O -0.118(2) 1.0491(17) 0.6962(10) 0.034(6) Uani 1 1 d . . .
O32 O -0.236(2) 0.6928(18) 0.7479(11) 0.040(6) Uani 1 1 d . . .
O33 O 0.153(2) 0.3673(15) 0.7923(10) 0.024(5) Uani 1 1 d . . .
O34 O 0.640(2) 0.5155(15) 0.5853(9) 0.025(5) Uani 1 1 d . . .
O35 O 0.237(2) 0.8679(15) 0.5330(10) 0.029(5) Uani 1 1 d . . .
O36 O 0.1529(19) 0.4985(15) 0.5791(9) 0.024(5) Uani 1 1 d . . .
O37 O 0.240(2) 0.5827(16) 0.9838(10) 0.026(5) Uani 1 1 d . . .
O38 O 0.324(2) 0.9104(18) 0.9417(11) 0.036(6) Uani 1 1 d . . .
O39 O -0.114(2) 0.9034(17) 0.9337(11) 0.033(5) Uani 1 1 d . . .
O40 O 0.152(3) 0.380(2) 0.4192(13) 0.056(8) Uani 1 1 d . . .
H40B H 0.2118 0.4027 0.4057 0.068 Uiso 1 1 d R . .
H40C H 0.1126 0.3734 0.3887 0.068 Uiso 1 1 d R . .
O41 O -0.097(2) 0.369(2) 0.5357(11) 0.045(7) Uani 1 1 d . . .
H41B H -0.1091 0.3404 0.5034 0.054 Uiso 1 1 d R . .
H41C H -0.1714 0.4018 0.5550 0.054 Uiso 1 1 d R . .
O42 O 0.446(3) 0.646(2) 0.0376(13) 0.062(8) Uani 1 1 d . . .
H42C H 0.4830 0.5996 0.0624 0.074 Uiso 1 1 d R . .
H42D H 0.3880 0.6290 0.0225 0.074 Uiso 1 1 d R . .
O43 O 0.649(3) 0.844(2) 0.9061(13) 0.057(8) Uani 1 1 d . . .
H43C H 0.5959 0.8281 0.8863 0.068 Uiso 1 1 d R . .
H43D H 0.7228 0.8230 0.8846 0.068 Uiso 1 1 d R . .
O44 O 0.019(3) 0.916(3) 0.4497(17) 0.085(11) Uani 1 1 d . . .
H44C H 0.0747 0.9094 0.4751 0.102 Uiso 1 1 d R . .
H44D H -0.0429 0.9735 0.4578 0.102 Uiso 1 1 d R . .
O45 O 0.570(5) 1.003(4) 0.977(2) 0.06(2) Uani 0.56(7) 1 d P . 1
H45E H 0.6191 1.0180 0.9997 0.069 Uiso 0.56(7) 1 d PR . 1
H45F H 0.6137 0.9472 0.9561 0.069 Uiso 0.56(7) 1 d PR . 1
O45' O 0.685(7) 0.961(5) 0.985(3) 0.06(2) Uani 0.44(7) 1 d P . 2
H45G H 0.6814 1.0070 1.0119 0.069 Uiso 0.44(7) 1 d PR . 2
H45H H 0.7603 0.9382 0.9657 0.069 Uiso 0.44(7) 1 d PR . 2
P1 P 0.2488(7) 0.7117(5) 0.7546(3) 0.0157(15) Uani 1 1 d . . .
C1 C 0.344(3) 0.196(2) 0.8967(15) 0.026(7) Uani 1 1 d . . .
C2 C 0.237(3) 0.176(2) 0.8828(15) 0.028(7) Uani 1 1 d . . .
H2 H 0.2428 0.1315 0.8495 0.034 Uiso 1 1 calc R . .
C3 C 0.120(3) 0.223(2) 0.9192(15) 0.024(7) Uani 1 1 d . . .
C4 C 0.110(3) 0.289(2) 0.9714(15) 0.029(7) Uani 1 1 d . . .
H4 H 0.0311 0.3215 0.9954 0.035 Uiso 1 1 calc R . .
C5 C 0.217(3) 0.303(2) 0.9849(15) 0.028(7) Uani 1 1 d . . .
C6 C 0.335(3) 0.264(2) 0.9492(15) 0.029(7) Uani 1 1 d . . .
H6 H 0.4059 0.2807 0.9584 0.035 Uiso 1 1 calc R . .
C7 C 0.544(3) 0.211(2) 0.8445(14) 0.023(7) Uani 1 1 d . . .
H7 H 0.5301 0.2768 0.8601 0.028 Uiso 1 1 calc R . .
C8 C 0.626(3) 0.061(2) 0.7929(14) 0.023(7) Uani 1 1 d . . .
H8 H 0.6800 0.0074 0.7661 0.028 Uiso 1 1 calc R . .
C9 C 0.511(3) 0.065(3) 0.8260(15) 0.032(8) Uani 1 1 d . . .
H9 H 0.4739 0.0139 0.8268 0.038 Uiso 1 1 calc R . .
C10 C 0.971(3) 0.217(2) 0.8447(14) 0.023(7) Uani 1 1 d . . .
H10 H 1.0120 0.2444 0.8128 0.028 Uiso 1 1 calc R . .
C11 C 0.841(3) 0.157(2) 0.8969(15) 0.025(7) Uani 1 1 d . . .
H11 H 0.7757 0.1301 0.9073 0.030 Uiso 1 1 calc R . .
C12 C 0.924(3) 0.166(2) 0.9366(15) 0.027(7) Uani 1 1 d . . .
H12 H 0.9230 0.1528 0.9790 0.033 Uiso 1 1 calc R . .
C13 C 0.321(4) 0.374(3) 1.0652(17) 0.040(9) Uani 1 1 d . . .
H13 H 0.4083 0.3389 1.0509 0.049 Uiso 1 1 calc R . .
C14 C 0.145(3) 0.479(3) 1.1161(16) 0.033(8) Uani 1 1 d . . .
H14 H 0.0927 0.5333 1.1433 0.039 Uiso 1 1 calc R . .
C15 C 0.102(3) 0.431(3) 1.0732(16) 0.035(8) Uani 1 1 d . . .
H15 H 0.0161 0.4393 1.0686 0.043 Uiso 1 1 calc R . .
C16 C 0.403(3) 0.240(2) 0.6038(14) 0.025(7) Uani 1 1 d . . .
C17 C 0.293(3) 0.267(2) 0.6423(15) 0.023(7) Uani 1 1 d . . .
H17 H 0.2881 0.2959 0.6818 0.028 Uiso 1 1 calc R . .
C18 C 0.182(3) 0.253(2) 0.6217(15) 0.026(7) Uani 1 1 d . . .
C19 C 0.191(3) 0.206(3) 0.5625(15) 0.029(7) Uani 1 1 d . . .
H19 H 0.1203 0.1942 0.5486 0.035 Uiso 1 1 calc R . .
C20 C 0.308(3) 0.179(3) 0.5263(15) 0.030(8) Uani 1 1 d . . .
C21 C 0.415(3) 0.197(2) 0.5453(15) 0.030(8) Uani 1 1 d . . .
H21 H 0.4924 0.1798 0.5191 0.036 Uiso 1 1 calc R . .
C22 C 0.550(3) 0.234(2) 0.6846(14) 0.019(6) Uani 1 1 d . . .
H22 H 0.4987 0.2212 0.7185 0.023 Uiso 1 1 calc R . .
C23 C 0.705(3) 0.272(2) 0.6286(14) 0.025(7) Uani 1 1 d . . .
H23 H 0.7809 0.2856 0.6179 0.030 Uiso 1 1 calc R . .
C24 C 0.612(3) 0.280(2) 0.5902(15) 0.026(7) Uani 1 1 d . . .
H24 H 0.6110 0.3017 0.5491 0.031 Uiso 1 1 calc R . .
C25 C 1.005(3) 0.218(2) 0.6864(14) 0.023(7) Uani 1 1 d . . .
H25 H 1.0388 0.1461 0.6830 0.028 Uiso 1 1 calc R . .
C26 C 0.877(3) 0.375(2) 0.7131(14) 0.024(7) Uani 1 1 d . . .
H26 H 0.8044 0.4306 0.7293 0.029 Uiso 1 1 calc R . .
C27 C 0.990(3) 0.381(2) 0.6788(15) 0.027(7) Uani 1 1 d . . .
H27 H 1.0091 0.4410 0.6716 0.033 Uiso 1 1 calc R . .
C28 C 0.384(3) 0.152(3) 0.4111(15) 0.030(8) Uani 1 1 d . . .
H28 H 0.4303 0.1972 0.4070 0.036 Uiso 1 1 calc R . .
C29 C 0.292(3) 0.035(3) 0.3942(16) 0.034(8) Uani 1 1 d . . .
H29 H 0.2674 -0.0131 0.3732 0.041 Uiso 1 1 calc R . .
C30 C 0.265(3) 0.058(3) 0.4547(16) 0.033(8) Uani 1 1 d . . .
H30 H 0.2185 0.0297 0.4834 0.039 Uiso 1 1 calc R . .

loop_
_atom_site_aniso_label
_atom_site_aniso_U_11
_atom_site_aniso_U_22
_atom_site_aniso_U_33
_atom_site_aniso_U_23
_atom_site_aniso_U_13
_atom_site_aniso_U_12
W1 0.0125(6) 0.0156(6) 0.0221(7) -0.0015(5) -0.0054(5) -0.0026(4)
W2 0.0625(12) 0.0564(11) 0.0667(13) 0.0005(9) -0.0157(10) -0.0241(9)
W3 0.0221(7) 0.0170(6) 0.0280(7) -0.0006(5) -0.0058(5) -0.0108(5)
W4 0.0148(6) 0.0147(6) 0.0248(7) -0.0021(5) -0.0057(5) -0.0020(5)
W5 0.0379(9) 0.0393(9) 0.0451(10) 0.0016(7) -0.0094(7) -0.0137(7)
W6 0.0180(6) 0.0172(6) 0.0212(7) -0.0007(5) -0.0043(5) -0.0094(5)
W7 0.0153(6) 0.0198(6) 0.0224(7) -0.0027(5) -0.0006(5) -0.0046(5)
W8 0.0223(6) 0.0182(6) 0.0178(7) 0.0012(5) -0.0037(5) -0.0068(5)
W9 0.0223(6) 0.0201(6) 0.0176(6) -0.0022(5) -0.0073(5) -0.0109(5)
W10 0.0190(6) 0.0196(6) 0.0167(6) -0.0015(5) -0.0045(5) -0.0072(5)
W11 0.0252(7) 0.0216(6) 0.0232(7) -0.0058(5) -0.0076(5) -0.0119(5)
W12 0.0172(6) 0.0207(6) 0.0210(7) -0.0057(5) -0.0013(5) -0.0035(5)
Cu1 0.0162(18) 0.0235(19) 0.022(2) -0.0007(15) -0.0048(14) -0.0107(15)
Na1 0.044(12) 0.061(13) 0.025(11) -0.004(9) -0.017(9) -0.025(10)
N1 0.025(14) 0.027(14) 0.031(16) -0.008(12) -0.007(12) -0.007(12)
N2 0.020(13) 0.027(14) 0.025(15) -0.004(11) -0.003(11) -0.013(11)
N3 0.018(13) 0.028(14) 0.026(15) -0.005(11) -0.005(11) -0.021(11)
N4 0.021(14) 0.031(14) 0.022(14) -0.001(11) -0.003(11) -0.014(11)
N5 0.029(15) 0.035(15) 0.029(16) -0.008(12) -0.017(12) -0.013(12)
N6 0.042(18) 0.044(18) 0.027(17) -0.011(14) -0.016(13) -0.010(14)
N7 0.022(13) 0.030(14) 0.022(15) -0.004(11) -0.004(11) -0.017(11)
N8 0.023(14) 0.027(14) 0.021(14) -0.004(11) -0.006(11) -0.010(11)
N9 0.030(15) 0.020(13) 0.025(15) -0.002(11) 0.000(11) -0.008(11)
N10 0.025(14) 0.025(13) 0.020(14) -0.002(11) -0.004(11) -0.014(11)
N11 0.030(15) 0.041(16) 0.024(16) 0.000(12) -0.003(12) -0.019(13)
N12 0.032(16) 0.042(17) 0.032(17) -0.005(13) -0.005(13) -0.020(13)
O1 0.019(10) 0.018(10) 0.023(12) -0.002(8) -0.006(8) -0.006(8)
O2 0.026(11) 0.022(11) 0.024(12) -0.001(9) -0.008(9) -0.007(9)
O3 0.025(11) 0.019(10) 0.023(12) -0.003(9) -0.006(9) -0.008(9)
O4 0.019(10) 0.016(10) 0.020(11) -0.005(8) -0.007(8) -0.010(8)
O5 0.023(11) 0.023(11) 0.022(12) -0.002(9) -0.009(9) -0.010(9)
O6 0.032(12) 0.026(11) 0.027(13) -0.003(9) -0.008(10) -0.012(10)
O7 0.024(11) 0.020(11) 0.027(12) -0.004(9) -0.004(9) -0.006(9)
O8 0.031(12) 0.017(10) 0.025(12) -0.004(9) -0.001(9) -0.007(9)
O9 0.026(12) 0.022(11) 0.024(12) 0.000(9) -0.005(9) -0.008(9)
O10 0.020(11) 0.021(10) 0.021(11) 0.000(8) -0.003(8) -0.012(8)
O11 0.024(11) 0.023(11) 0.024(12) -0.002(9) -0.003(9) -0.008(9)
O12 0.026(12) 0.026(11) 0.029(13) 0.000(9) -0.004(9) -0.006(9)
O13 0.026(12) 0.024(11) 0.029(13) -0.003(9) -0.006(9) -0.008(9)
O14 0.024(11) 0.018(10) 0.025(12) -0.004(9) -0.006(9) -0.006(9)
O15 0.028(12) 0.022(11) 0.024(12) -0.006(9) -0.009(9) -0.008(9)
O16 0.024(11) 0.018(10) 0.024(12) -0.003(8) -0.003(9) -0.011(9)
O17 0.024(11) 0.025(11) 0.024(12) 0.001(9) 0.001(9) -0.008(9)
O18 0.025(11) 0.023(11) 0.023(12) -0.005(9) -0.006(9) -0.011(9)
O19 0.025(11) 0.021(10) 0.024(12) -0.003(9) -0.004(9) -0.008(9)
O20 0.023(11) 0.020(10) 0.020(11) -0.001(8) -0.007(9) -0.007(9)
O21 0.032(12) 0.022(11) 0.025(12) 0.001(9) -0.008(9) -0.015(9)
O22 0.025(11) 0.026(11) 0.030(13) -0.005(9) -0.011(9) -0.015(9)
O23 0.028(12) 0.025(11) 0.024(12) -0.002(9) -0.008(9) -0.007(9)
O24 0.024(11) 0.027(11) 0.024(12) -0.003(9) -0.011(9) -0.003(9)
O25 0.021(11) 0.023(10) 0.018(11) -0.003(8) -0.007(8) -0.009(8)
O26 0.025(11) 0.023(11) 0.024(12) 0.000(9) -0.004(9) -0.008(9)
O27 0.025(11) 0.022(11) 0.021(12) -0.002(9) -0.006(9) -0.007(9)
O28 0.025(11) 0.022(11) 0.019(11) -0.001(9) -0.007(9) -0.006(9)
O29 0.018(11) 0.025(11) 0.027(12) 0.000(9) -0.002(9) -0.008(9)
O30 0.033(13) 0.023(11) 0.041(15) 0.003(10) -0.012(11) -0.008(10)
O31 0.034(13) 0.030(12) 0.030(14) 0.003(10) -0.014(10) -0.001(10)
O32 0.047(15) 0.040(14) 0.036(15) 0.001(11) -0.019(12) -0.014(12)
O33 0.030(12) 0.018(10) 0.027(12) -0.003(9) -0.015(9) -0.007(9)
O34 0.032(12) 0.017(10) 0.017(11) -0.001(8) -0.001(9) 0.001(9)
O35 0.036(13) 0.021(11) 0.029(13) -0.008(9) -0.007(10) -0.008(10)
O36 0.029(12) 0.028(11) 0.020(12) -0.005(9) -0.004(9) -0.016(9)
O37 0.034(12) 0.029(11) 0.022(12) 0.003(9) -0.013(9) -0.017(10)
O38 0.047(15) 0.034(13) 0.030(14) -0.003(10) -0.009(11) -0.015(11)
O39 0.025(12) 0.033(13) 0.039(15) -0.010(11) -0.004(10) -0.006(10)
O40 0.040(16) 0.08(2) 0.054(19) -0.010(15) -0.010(13) -0.020(15)
O41 0.041(15) 0.063(17) 0.030(15) -0.002(12) -0.010(11) -0.017(13)
O42 0.08(2) 0.08(2) 0.049(19) 0.024(16) -0.028(16) -0.053(18)
O43 0.054(18) 0.054(17) 0.052(19) -0.004(14) -0.003(14) -0.008(14)
O44 0.05(2) 0.09(3) 0.10(3) -0.03(2) -0.023(19) -0.010(18)
O45 0.06(4) 0.06(3) 0.05(3) -0.02(3) -0.01(3) -0.01(3)
O45' 0.06(5) 0.06(4) 0.05(4) -0.02(3) -0.01(3) -0.01(4)
P1 0.021(4) 0.010(3) 0.014(4) -0.007(3) 0.000(3) -0.003(3)
C1 0.022(16) 0.030(17) 0.027(18) 0.001(14) -0.010(13) -0.009(13)
C2 0.026(17) 0.031(17) 0.030(19) -0.005(14) -0.013(14) -0.009(14)
C3 0.023(16) 0.026(16) 0.025(18) -0.006(13) -0.011(13) -0.009(13)
C4 0.029(18) 0.031(17) 0.030(19) -0.002(14) -0.011(14) -0.011(14)
C5 0.027(18) 0.033(18) 0.027(19) -0.007(14) -0.013(14) -0.010(14)
C6 0.027(18) 0.031(18) 0.030(19) -0.003(14) -0.008(14) -0.009(14)
C7 0.022(16) 0.026(16) 0.023(17) 0.002(13) -0.005(13) -0.010(13)
C8 0.021(16) 0.028(16) 0.027(18) -0.005(13) -0.008(13) -0.015(13)
C9 0.033(19) 0.031(18) 0.03(2) -0.004(15) -0.009(15) -0.008(15)
C10 0.021(16) 0.029(17) 0.023(18) -0.004(13) 0.000(13) -0.013(13)
C11 0.021(16) 0.032(17) 0.025(18) -0.004(14) -0.002(13) -0.013(13)
C12 0.021(16) 0.037(18) 0.023(18) -0.003(14) -0.003(13) -0.009(14)
C13 0.04(2) 0.04(2) 0.03(2) -0.008(17) -0.007(16) -0.005(17)
C14 0.04(2) 0.037(19) 0.027(19) -0.006(15) -0.009(15) -0.014(16)
C15 0.03(2) 0.04(2) 0.03(2) -0.015(16) -0.009(16) -0.014(16)
C16 0.025(17) 0.031(17) 0.020(17) -0.003(13) -0.005(13) -0.012(13)
C17 0.024(16) 0.030(17) 0.025(18) -0.001(13) -0.005(13) -0.018(13)
C18 0.026(17) 0.034(18) 0.024(18) -0.001(14) -0.002(13) -0.018(14)
C19 0.027(18) 0.040(19) 0.025(18) -0.002(15) -0.003(14) -0.017(15)
C20 0.029(18) 0.041(19) 0.025(19) -0.003(15) -0.002(14) -0.018(15)
C21 0.030(18) 0.037(19) 0.027(19) 0.000(15) -0.001(14) -0.016(15)
C22 0.020(15) 0.025(16) 0.022(17) -0.003(12) -0.005(12) -0.017(13)
C23 0.025(17) 0.030(17) 0.025(18) -0.002(14) -0.006(13) -0.015(14)
C24 0.027(17) 0.030(17) 0.022(18) -0.002(13) -0.004(13) -0.011(14)
C25 0.025(17) 0.026(16) 0.023(17) 0.000(13) -0.003(13) -0.013(13)
C26 0.026(17) 0.026(16) 0.023(18) 0.001(13) -0.002(13) -0.013(13)
C27 0.035(19) 0.021(16) 0.028(19) -0.008(13) 0.000(14) -0.013(14)
C28 0.030(18) 0.04(2) 0.024(18) -0.009(15) -0.010(14) -0.015(15)
C29 0.03(2) 0.04(2) 0.03(2) -0.007(15) -0.005(15) -0.018(16)
C30 0.034(19) 0.04(2) 0.024(19) -0.003(15) -0.005(15) -0.018(16)

loop_
_atom_type_symbol
_atom_type_description
_atom_type_scat_dispersion_real
_atom_type_scat_dispersion_imag
_atom_type_scat_source
C C 0.0033 0.0016 'International Tables Vol C Tables 4.2.6.8 and 6.1.1.4'
H H 0.0000 0.0000 'International Tables Vol C Tables 4.2.6.8 and 6.1.1.4'
N N 0.0061 0.0033 'International Tables Vol C Tables 4.2.6.8 and 6.1.1.4'
O O 0.0106 0.0060 'International Tables Vol C Tables 4.2.6.8 and 6.1.1.4'
P P 0.1023 0.0942 'International Tables Vol C Tables 4.2.6.8 and 6.1.1.4'
Na Na 0.0362 0.0249 'International Tables Vol C Tables 4.2.6.8 and 6.1.1.4'
Cu Cu 0.3201 1.2651 'International Tables Vol C Tables 4.2.6.8 and 6.1.1.4'
W W -0.8490 6.8722 'International Tables Vol C Tables 4.2.6.8 and 6.1.1.4'

loop_
_geom_angle_atom_site_label_1
_geom_angle_atom_site_label_2
_geom_angle_atom_site_label_3
_geom_angle
_geom_angle_site_symmetry_1
_geom_angle_site_symmetry_3
O29 W1 O11 105.3(9) . .
O29 W1 O10 101.7(9) . .
O11 W1 O10 88.7(8) . .
O29 W1 O5 100.3(9) . .
O11 W1 O5 88.0(9) . .
O10 W1 O5 157.8(8) . .
O29 W1 O20 97.1(9) . .
O11 W1 O20 157.5(8) . .
O10 W1 O20 85.2(8) . .
O5 W1 O20 89.5(8) . .
O29 W1 O1 168.0(8) . .
O11 W1 O1 85.1(8) . .
O10 W1 O1 72.3(7) . .
O5 W1 O1 85.6(7) . .
O20 W1 O1 72.4(7) . .
O5 W2 O12 87.6(9) . .
O5 W2 O6 160.9(9) . .
O12 W2 O6 91.6(9) . .
O5 W2 O21 89.0(8) . .
O12 W2 O21 159.3(9) . .
O6 W2 O21 85.0(9) . .
O5 W2 O32 98.8(9) . 1_655
O12 W2 O32 93.9(9) . 1_655
O6 W2 O32 100.3(9) . 1_655
O21 W2 O32 106.8(8) . 1_655
O5 W2 O2 87.3(8) . .
O12 W2 O2 87.3(8) . .
O6 W2 O2 73.6(8) . .
O21 W2 O2 72.1(8) . .
O32 W2 O2 173.8(8) 1_655 .
O30 W3 O22 101.4(10) . .
O30 W3 O13 103.1(10) . .
O22 W3 O13 155.2(9) . .
O30 W3 O6 100.8(10) . .
O22 W3 O6 89.3(9) . .
O13 W3 O6 90.2(9) . .
O30 W3 O7 100.5(9) . .
O22 W3 O7 88.6(8) . .
O13 W3 O7 83.0(9) . .
O6 W3 O7 158.6(9) . .
O30 W3 O2 172.6(9) . .
O22 W3 O2 72.4(8) . .
O13 W3 O2 83.5(8) . .
O6 W3 O2 75.6(8) . .
O7 W3 O2 83.5(8) . .
O31 W4 O8 103.8(10) . .
O31 W4 O7 99.4(10) . .
O8 W4 O7 156.8(9) . .
O31 W4 O14 101.9(10) . .
O8 W4 O14 89.8(9) . .
O7 W4 O14 84.1(9) . .
O31 W4 O23 101.1(9) . .
O8 W4 O23 87.9(9) . .
O7 W4 O23 89.0(9) . .
O14 W4 O23 156.8(8) . .
O31 W4 O3 173.3(9) . .
O8 W4 O3 72.3(8) . .
O7 W4 O3 84.7(8) . .
O14 W4 O3 83.7(8) . .
O23 W4 O3 73.6(7) . .
O8 W5 O9 154.5(9) . .
O8 W5 O32 99.6(9) . .
O9 W5 O32 105.7(9) . .
O8 W5 O15 91.0(9) . .
O9 W5 O15 84.0(9) . .
O32 W5 O15 106.5(9) . .
O8 W5 O24 86.3(9) . .
O9 W5 O24 89.0(8) . .
O32 W5 O24 95.6(9) . .
O15 W5 O24 157.8(8) . .
O8 W5 O3 70.7(8) . .
O9 W5 O3 84.0(8) . .
O32 W5 O3 165.1(8) . .
O15 W5 O3 85.3(8) . .
O24 W5 O3 73.0(8) . .
O33 W6 O9 104.3(9) . .
O33 W6 O25 101.4(9) . .
O9 W6 O25 91.8(8) . .
O33 W6 O10 101.3(9) . .
O9 W6 O10 154.3(9) . .
O25 W6 O10 84.9(8) . .
O33 W6 O16 103.4(9) . .
O9 W6 O16 86.5(9) . .
O25 W6 O16 154.8(8) . .
O10 W6 O16 85.9(8) . .
O33 W6 O1 169.6(8) . .
O9 W6 O1 84.7(8) . .
O25 W6 O1 72.6(7) . .
O10 W6 O1 70.0(7) . .
O16 W6 O1 82.2(7) . .
O34 W7 O12 102.0(10) . .
O34 W7 O11 104.0(9) . .
O12 W7 O11 87.0(9) . .
O34 W7 O17 101.7(9) . .
O12 W7 O17 90.3(9) . .
O11 W7 O17 154.2(9) . .
O34 W7 O19 102.5(9) . .
O12 W7 O19 155.5(9) . .
O11 W7 O19 86.2(8) . .
O17 W7 O19 85.6(9) . .
O34 W7 O4 169.7(8) . .
O12 W7 O4 85.6(8) . .
O11 W7 O4 83.2(7) . .
O17 W7 O4 71.0(7) . .
O19 W7 O4 70.3(7) . .
O35 W8 O18 103.1(9) . .
O35 W8 O13 101.9(9) . .
O18 W8 O13 155.0(9) . .
O35 W8 O14 102.9(9) . .
O18 W8 O14 89.0(8) . .
O13 W8 O14 86.0(9) . .
O35 W8 O17 100.6(10) . .
O18 W8 O17 86.1(9) . .
O13 W8 O17 88.8(9) . .
O14 W8 O17 156.4(9) . .
O35 W8 O4 172.0(8) . .
O18 W8 O4 71.9(7) . .
O13 W8 O4 83.2(8) . .
O14 W8 O4 83.5(8) . .
O17 W8 O4 73.1(8) . .
O36 W9 O16 102.9(9) . .
O36 W9 O15 102.1(9) . .
O16 W9 O15 86.7(9) . .
O36 W9 O19 99.6(9) . .
O16 W9 O19 88.1(9) . .
O15 W9 O19 158.3(8) . .
O36 W9 O18 102.7(9) . .
O16 W9 O18 154.2(8) . .
O15 W9 O18 90.7(9) . .
O19 W9 O18 85.0(8) . .
O36 W9 O4 168.8(9) . .
O16 W9 O4 84.4(7) . .
O15 W9 O4 86.7(7) . .
O19 W9 O4 71.9(7) . .
O18 W9 O4 69.8(7) . .
O37 W10 O28 100.5(9) . .
O37 W10 O26 104.2(9) . .
O28 W10 O26 87.6(9) . .
O37 W10 O20 102.6(9) . .
O28 W10 O20 156.9(8) . .
O26 W10 O20 87.7(8) . .
O37 W10 O25 99.9(9) . .
O28 W10 O25 89.4(8) . .
O26 W10 O25 155.8(9) . .
O20 W10 O25 85.7(8) . .
O37 W10 O1 171.3(8) . .
O28 W10 O1 85.0(8) . .
O26 W10 O1 82.7(8) . .
O20 W10 O1 72.0(7) . .
O25 W10 O1 73.2(7) . .
O38 W11 O21 102.3(10) . .
O38 W11 O22 101.6(10) . .
O21 W11 O22 88.4(9) . .
O38 W11 O26 102.8(10) . .
O21 W11 O26 90.4(9) . .
O22 W11 O26 155.2(8) . .
O38 W11 O27 101.1(10) . .
O21 W11 O27 156.7(8) . .
O22 W11 O27 86.0(8) . .
O26 W11 O27 85.3(9) . .
O38 W11 O2 171.3(10) . .
O21 W11 O2 73.9(8) . .
O22 W11 O2 70.8(7) . .
O26 W11 O2 85.2(8) . .
O27 W11 O2 82.9(8) . .
O39 W12 O23 99.2(10) . .
O39 W12 O24 102.2(10) . .
O23 W12 O24 89.0(9) . .
O39 W12 O27 101.9(10) . .
O23 W12 O27 88.2(9) . .
O24 W12 O27 155.9(9) . .
O39 W12 O28 103.4(10) . .
O23 W12 O28 157.3(9) . .
O24 W12 O28 88.1(8) . .
O27 W12 O28 85.3(8) . .
O39 W12 O3 170.8(9) . .
O23 W12 O3 73.1(8) . .
O24 W12 O3 73.1(8) . .
O27 W12 O3 83.1(8) . .
O28 W12 O3 84.5(7) . .
N10 Cu1 N2 179.0(10) . .
N10 Cu1 N4 88.9(10) . .
N2 Cu1 N4 91.1(10) . .
N10 Cu1 N8 90.9(10) . .
N2 Cu1 N8 89.1(10) . .
N4 Cu1 N8 177.0(10) . .
N10 Cu1 O29 89.6(9) . .
N2 Cu1 O29 91.4(9) . .
N4 Cu1 O29 87.7(9) . .
N8 Cu1 O29 89.2(8) . .
O40 Na1 O40 180.0(10) 2_566 .
O40 Na1 O41 87.6(9) 2_566 .
O40 Na1 O41 92.4(9) . .
O40 Na1 O41 92.4(9) 2_566 2_566
O40 Na1 O41 87.6(9) . 2_566
O41 Na1 O41 180.0(6) . 2_566
O40 Na1 O36 79.6(8) 2_566 .
O40 Na1 O36 100.4(8) . .
O41 Na1 O36 105.1(7) . .
O41 Na1 O36 74.9(7) 2_566 .
O40 Na1 O36 100.4(8) 2_566 2_566
O40 Na1 O36 79.6(8) . 2_566
O41 Na1 O36 74.9(7) . 2_566
O41 Na1 O36 105.1(7) 2_566 2_566
O36 Na1 O36 180.000(2) . 2_566
C9 N1 C7 111(3) . .
C9 N1 C1 128(3) . .
C7 N1 C1 122(3) . .
C7 N2 C8 107(2) . .
C7 N2 Cu1 121(2) . .
C8 N2 Cu1 130(2) . .
C10 N3 C12 107(2) . .
C10 N3 C3 125(3) . 1_655
C12 N3 C3 128(3) . 1_655
C10 N4 C11 102(2) . .
C10 N4 Cu1 129(2) . .
C11 N4 Cu1 129(2) . .
C15 N5 C13 110(3) . .
C15 N5 C5 129(3) . .
C13 N5 C5 121(3) . .
C13 N6 C14 113(3) . .
C22 N7 C16 128(3) . .
C22 N7 C24 106(2) . .
C16 N7 C24 125(3) . .
C22 N8 C23 107(2) . .
C22 N8 Cu1 129(2) . .
C23 N8 Cu1 124.4(19) . .
C18 N9 C27 129(3) 1_655 .
C18 N9 C25 127(3) 1_655 .
C27 N9 C25 104(3) . .
C25 N10 C26 107(3) . .
C25 N10 Cu1 127(2) . .
C26 N10 Cu1 126(2) . .
C30 N11 C20 127(3) . .
C30 N11 C28 110(3) . .
C20 N11 C28 123(3) . .
C28 N12 C29 109(3) . .
P1 O1 W1 125.8(11) . .
P1 O1 W10 126.8(11) . .
W1 O1 W10 90.4(6) . .
P1 O1 W6 124.7(10) . .
W1 O1 W6 89.6(6) . .
W10 O1 W6 87.9(6) . .
P1 O2 W3 127.9(11) . .
P1 O2 W2 123.9(11) . .
W3 O2 W2 89.6(7) . .
P1 O2 W11 124.7(12) . .
W3 O2 W11 90.1(7) . .
W2 O2 W11 89.2(6) . .
P1 O3 W4 126.6(12) . .
P1 O3 W5 127.4(11) . .
W4 O3 W5 88.8(6) . .
P1 O3 W12 124.7(11) . .
W4 O3 W12 88.5(6) . .
W5 O3 W12 88.6(7) . .
P1 O4 W8 127.0(10) . .
P1 O4 W9 123.8(10) . .
W8 O4 W9 90.6(6) . .
P1 O4 W7 124.5(10) . .
W8 O4 W7 90.0(7) . .
W9 O4 W7 89.9(6) . .
W2 O5 W1 146.9(11) . .
W3 O6 W2 121.3(11) . .
W4 O7 W3 152.8(11) . .
W4 O8 W5 128.2(11) . .
W6 O9 W5 152.6(13) . .
W1 O10 W6 128.1(10) . .
W1 O11 W7 149.5(11) . .
W7 O12 W2 149.2(13) . .
W8 O13 W3 152.1(13) . .
W4 O14 W8 151.5(11) . .
W9 O15 W5 149.7(11) . .
W9 O16 W6 150.0(11) . .
W7 O17 W8 125.8(11) . .
W8 O18 W9 127.7(10) . .
W9 O19 W7 127.9(10) . .
W10 O20 W1 125.2(10) . .
W11 O21 W2 124.7(10) . .
W3 O22 W11 126.1(10) . .
W12 O23 W4 124.5(10) . .
W12 O24 W5 125.1(12) . .
W6 O25 W10 126.3(11) . .
W10 O26 W11 151.1(11) . .
W11 O27 W12 152.0(11) . .
W10 O28 W12 149.4(12) . .
W1 O29 Cu1 139.9(11) . .
W5 O32 W2 160.8(13) . 1_455
W9 O36 Na1 144.7(11) . .
Na1 O40 H40B 110.1 . .
Na1 O40 H40C 110.4 . .
H40B O40 H40C 108.7 . .
Na1 O41 H41B 107.6 . .
Na1 O41 H41C 107.4 . .
H41B O41 H41C 107.1 . .
H42C O42 H42D 108.4 . .
H43C O43 H43D 108.3 . .
H44C O44 H44D 108.6 . .
O45 O45 H45E 110.2 2_677 .
O45 O45 H45F 113.9 2_677 .
H45E O45 H45F 108.8 . .
H45E O45' H45F 85.7 . .
H45E O45' H45G 49.4 . .
H45F O45' H45G 135.1 . .
H45E O45' H45H 143.8 . .
H45F O45' H45H 109.7 . .
H45G O45' H45H 108.4 . .
O1 P1 O3 109.9(12) . .
O1 P1 O2 110.0(11) . .
O3 P1 O2 110.1(11) . .
O1 P1 O4 110.9(11) . .
O3 P1 O4 107.8(11) . .
O2 P1 O4 108.1(11) . .
C2 C1 N1 119(3) . .
C2 C1 C6 120(3) . .
N1 C1 C6 120(3) . .
C1 C2 C3 119(3) . .
C1 C2 H2 120.6 . .
C3 C2 H2 120.6 . .
C2 C3 C4 121(3) . .
C2 C3 N3 115(3) . 1_455
C4 C3 N3 124(3) . 1_455
C5 C4 C3 118(3) . .
C5 C4 H4 120.9 . .
C3 C4 H4 120.9 . .
C4 C5 C6 124(3) . .
C4 C5 N5 118(3) . .
C6 C5 N5 118(3) . .
C5 C6 C1 117(3) . .
C5 C6 H6 121.4 . .
C1 C6 H6 121.4 . .
N2 C7 N1 107(3) . .
N2 C7 H7 126.3 . .
N1 C7 H7 126.3 . .
N2 C8 C9 108(3) . .
N2 C8 H8 125.9 . .
C9 C8 H8 125.9 . .
N1 C9 C8 107(3) . .
N1 C9 H9 126.7 . .
C8 C9 H9 126.7 . .
N4 C10 N3 116(3) . .
N4 C10 H10 122.2 . .
N3 C10 H10 122.2 . .
C12 C11 N4 110(3) . .
C12 C11 H11 125.0 . .
N4 C11 H11 125.0 . .
C11 C12 N3 105(3) . .
C11 C12 H12 127.4 . .
N3 C12 H12 127.4 . .
N6 C13 N5 102(3) . .
N6 C13 H13 129.0 . .
N5 C13 H13 129.0 . .
N6 C14 C15 109(3) . .
N6 C14 H14 125.7 . .
C15 C14 H14 125.7 . .
N5 C15 C14 105(3) . .
N5 C15 H15 127.3 . .
C14 C15 H15 127.3 . .
C17 C16 C21 123(3) . .
C17 C16 N7 118(3) . .
C21 C16 N7 119(3) . .
C16 C17 C18 119(3) . .
C16 C17 H17 120.5 . .
C18 C17 H17 120.5 . .
N9 C18 C19 119(3) 1_455 .
N9 C18 C17 121(3) 1_455 .
C19 C18 C17 120(3) . .
C20 C19 C18 117(3) . .
C20 C19 H19 121.6 . .
C18 C19 H19 121.6 . .
C19 C20 C21 123(3) . .
C19 C20 N11 116(3) . .
C21 C20 N11 121(3) . .
C16 C21 C20 118(3) . .
C16 C21 H21 120.9 . .
C20 C21 H21 120.9 . .
N8 C22 N7 112(3) . .
N8 C22 H22 123.9 . .
N7 C22 H22 123.9 . .
C24 C23 N8 108(3) . .
C24 C23 H23 125.9 . .
N8 C23 H23 125.9 . .
C23 C24 N7 106(3) . .
C23 C24 H24 127.1 . .
N7 C24 H24 127.1 . .
N10 C25 N9 113(3) . .
N10 C25 H25 123.5 . .
N9 C25 H25 123.5 . .
N10 C26 C27 107(3) . .
N10 C26 H26 126.5 . .
C27 C26 H26 126.5 . .
N9 C27 C26 108(3) . .
N9 C27 H27 125.8 . .
C26 C27 H27 125.8 . .
N12 C28 N11 105(3) . .
N12 C28 H28 127.6 . .
N11 C28 H28 127.6 . .
C30 C29 N12 109(3) . .
C30 C29 H29 125.7 . .
N12 C29 H29 125.7 . .
C29 C30 N11 108(3) . .
C29 C30 H30 126.0 . .
N11 C30 H30 126.0 . .

loop_
_geom_bond_atom_site_label_1
_geom_bond_atom_site_label_2
_geom_bond_distance
_geom_bond_site_symmetry_2
W1 O29 1.733(19) .
W1 O11 1.88(2) .
W1 O10 1.900(19) .
W1 O5 1.924(19) .
W1 O20 1.94(2) .
W1 O1 2.412(18) .
W2 O5 1.86(2) .
W2 O12 1.91(2) .
W2 O6 1.96(2) .
W2 O21 1.99(2) .
W2 O32 2.14(2) 1_655
W2 O2 2.43(2) .
W3 O30 1.70(2) .
W3 O22 1.90(2) .
W3 O13 1.91(2) .
W3 O6 1.92(2) .
W3 O7 1.97(2) .
W3 O2 2.37(2) .
W4 O31 1.74(2) .
W4 O8 1.85(2) .
W4 O7 1.87(2) .
W4 O14 1.89(2) .
W4 O23 1.95(2) .
W4 O3 2.392(19) .
W5 O8 1.90(2) .
W5 O9 1.918(19) .
W5 O32 1.92(2) .
W5 O15 1.93(2) .
W5 O24 1.95(2) .
W5 O3 2.43(2) .
W6 O33 1.69(2) .
W6 O9 1.853(19) .
W6 O25 1.897(19) .
W6 O10 1.938(19) .
W6 O16 1.94(2) .
W6 O1 2.486(19) .
W7 O34 1.71(2) .
W7 O12 1.86(2) .
W7 O11 1.92(2) .
W7 O17 1.92(2) .
W7 O19 1.96(2) .
W7 O4 2.467(19) .
W8 O35 1.69(2) .
W8 O18 1.891(19) .
W8 O13 1.90(2) .
W8 O14 1.91(2) .
W8 O17 1.93(2) .
W8 O4 2.376(19) .
W9 O36 1.686(19) .
W9 O16 1.87(2) .
W9 O15 1.88(2) .
W9 O19 1.90(2) .
W9 O18 1.93(2) .
W9 O4 2.442(17) .
W10 O37 1.69(2) .
W10 O28 1.877(19) .
W10 O26 1.89(2) .
W10 O20 1.931(19) .
W10 O25 1.934(18) .
W10 O1 2.44(2) .
W11 O38 1.68(2) .
W11 O21 1.86(2) .
W11 O22 1.91(2) .
W11 O26 1.92(2) .
W11 O27 1.92(2) .
W11 O2 2.43(2) .
W12 O39 1.70(2) .
W12 O23 1.88(2) .
W12 O24 1.90(2) .
W12 O27 1.93(2) .
W12 O28 1.955(19) .
W12 O3 2.46(2) .
Cu1 N10 1.97(3) .
Cu1 N2 2.00(3) .
Cu1 N4 2.02(2) .
Cu1 N8 2.04(2) .
Cu1 O29 2.406(19) .
Na1 O40 2.47(3) 2_566
Na1 O40 2.47(3) .
Na1 O41 2.48(3) .
Na1 O41 2.48(3) 2_566
Na1 O36 2.525(19) .
Na1 O36 2.525(19) 2_566
N1 C9 1.32(4) .
N1 C7 1.36(4) .
N1 C1 1.43(4) .
N2 C7 1.35(4) .
N2 C8 1.37(4) .
N3 C10 1.31(4) .
N3 C12 1.38(4) .
N3 C3 1.44(3) 1_655
N4 C10 1.30(4) .
N4 C11 1.42(4) .
N5 C15 1.31(4) .
N5 C13 1.46(4) .
N5 C5 1.48(4) .
N6 C13 1.29(4) .
N6 C14 1.32(4) .
N7 C22 1.34(4) .
N7 C16 1.42(4) .
N7 C24 1.45(4) .
N8 C22 1.31(4) .
N8 C23 1.43(4) .
N9 C18 1.34(4) 1_655
N9 C27 1.37(4) .
N9 C25 1.41(4) .
N10 C25 1.30(4) .
N10 C26 1.39(4) .
N11 C30 1.35(4) .
N11 C20 1.43(4) .
N11 C28 1.44(4) .
N12 C28 1.33(4) .
N12 C29 1.44(4) .
O1 P1 1.52(2) .
O2 P1 1.54(2) .
O3 P1 1.53(2) .
O4 P1 1.57(2) .
O32 W2 2.14(2) 1_455
O40 H40B 0.8499 .
O40 H40C 0.8499 .
O41 H41B 0.8500 .
O41 H41C 0.8500 .
O42 H42C 0.8499 .
O42 H42D 0.8500 .
O43 H43C 0.8501 .
O43 H43D 0.8500 .
O44 H44C 0.8501 .
O44 H44D 0.8501 .
O45 O45 1.77(11) 2_677
O45 H45E 0.8500 .
O45 H45F 0.8500 .
O45' H45E 0.8941 .
O45' H45F 1.1237 .
O45' H45G 0.8498 .
O45' H45H 0.8500 .
C1 C2 1.38(4) .
C1 C6 1.45(4) .
C2 C3 1.38(4) .
C2 H2 0.9300 .
C3 C4 1.43(4) .
C3 N3 1.44(3) 1_455
C4 C5 1.33(4) .
C4 H4 0.9300 .
C5 C6 1.37(5) .
C6 H6 0.9300 .
C7 H7 0.9300 .
C8 C9 1.38(5) .
C8 H8 0.9300 .
C9 H9 0.9300 .
C10 H10 0.9300 .
C11 C12 1.36(4) .
C11 H11 0.9300 .
C12 H12 0.9300 .
C13 H13 0.9300 .
C14 C15 1.36(4) .
C14 H14 0.9300 .
C15 H15 0.9300 .
C16 C17 1.34(4) .
C16 C21 1.37(4) .
C17 C18 1.43(4) .
C17 H17 0.9300 .
C18 N9 1.34(4) 1_455
C18 C19 1.41(4) .
C19 C20 1.37(5) .
C19 H19 0.9300 .
C20 C21 1.39(4) .
C21 H21 0.9300 .
C22 H22 0.9300 .
C23 C24 1.36(4) .
C23 H23 0.9300 .
C24 H24 0.9300 .
C25 H25 0.9300 .
C26 C27 1.42(4) .
C26 H26 0.9300 .
C27 H27 0.9300 .
C28 H28 0.9300 .
C29 C30 1.32(5) .
C29 H29 0.9300 .
C30 H30 0.9300 .

loop_
_geom_torsion_atom_site_label_1
_geom_torsion_atom_site_label_2
_geom_torsion_atom_site_label_3
_geom_torsion_atom_site_label_4
_geom_torsion
_geom_torsion_site_symmetry_1
_geom_torsion_site_symmetry_2
_geom_torsion_site_symmetry_3
_geom_torsion_site_symmetry_4
N10 Cu1 N2 C7 177(100) . . . .
N4 Cu1 N2 C7 84(2) . . . .
N8 Cu1 N2 C7 -93(2) . . . .
O29 Cu1 N2 C7 -3(2) . . . .
N10 Cu1 N2 C8 -23(61) . . . .
N4 Cu1 N2 C8 -116(3) . . . .
N8 Cu1 N2 C8 67(3) . . . .
O29 Cu1 N2 C8 157(2) . . . .
N10 Cu1 N4 C10 1(3) . . . .
N2 Cu1 N4 C10 -180(3) . . . .
N8 Cu1 N4 C10 -85(20) . . . .
O29 Cu1 N4 C10 -88(3) . . . .
N10 Cu1 N4 C11 177(3) . . . .
N2 Cu1 N4 C11 -4(3) . . . .
N8 Cu1 N4 C11 91(20) . . . .
O29 Cu1 N4 C11 87(2) . . . .
N10 Cu1 N8 C22 -169(3) . . . .
N2 Cu1 N8 C22 12(3) . . . .
N4 Cu1 N8 C22 -83(20) . . . .
O29 Cu1 N8 C22 -80(3) . . . .
N10 Cu1 N8 C23 8(2) . . . .
N2 Cu1 N8 C23 -171(2) . . . .
N4 Cu1 N8 C23 94(20) . . . .
O29 Cu1 N8 C23 98(2) . . . .
N2 Cu1 N10 C25 -6(62) . . . .
N4 Cu1 N10 C25 86(3) . . . .
N8 Cu1 N10 C25 -97(3) . . . .
O29 Cu1 N10 C25 174(2) . . . .
N2 Cu1 N10 C26 172(100) . . . .
N4 Cu1 N10 C26 -96(2) . . . .
N8 Cu1 N10 C26 81(2) . . . .
O29 Cu1 N10 C26 -8(2) . . . .
O29 W1 O1 P1 166(3) . . . .
O11 W1 O1 P1 -43.0(13) . . . .
O10 W1 O1 P1 -133.2(14) . . . .
O5 W1 O1 P1 45.4(13) . . . .
O20 W1 O1 P1 136.2(14) . . . .
O29 W1 O1 W10 28(4) . . . .
O11 W1 O1 W10 179.1(8) . . . .
O10 W1 O1 W10 88.9(8) . . . .
O5 W1 O1 W10 -92.6(7) . . . .
O20 W1 O1 W10 -1.7(7) . . . .
O29 W1 O1 W6 -60(4) . . . .
O11 W1 O1 W6 91.2(8) . . . .
O10 W1 O1 W6 1.0(7) . . . .
O5 W1 O1 W6 179.5(8) . . . .
O20 W1 O1 W6 -89.6(8) . . . .
O37 W10 O1 P1 172(5) . . . .
O28 W10 O1 P1 42.7(14) . . . .
O26 W10 O1 P1 -45.6(14) . . . .
O20 W10 O1 P1 -135.5(15) . . . .
O25 W10 O1 P1 133.6(15) . . . .
O37 W10 O1 W1 -51(6) . . . .
O28 W10 O1 W1 180.0(8) . . . .
O26 W10 O1 W1 91.7(8) . . . .
O20 W10 O1 W1 1.7(7) . . . .
O25 W10 O1 W1 -89.1(7) . . . .
O37 W10 O1 W6 39(6) . . . .
O28 W10 O1 W6 -90.4(7) . . . .
O26 W10 O1 W6 -178.7(7) . . . .
O20 W10 O1 W6 91.4(7) . . . .
O25 W10 O1 W6 0.5(6) . . . .
O33 W6 O1 P1 168(4) . . . .
O9 W6 O1 P1 -41.6(14) . . . .
O25 W6 O1 P1 -135.2(15) . . . .
O10 W6 O1 P1 134.0(15) . . . .
O16 W6 O1 P1 45.6(13) . . . .
O33 W6 O1 W1 33(5) . . . .
O9 W6 O1 W1 -176.5(8) . . . .
O25 W6 O1 W1 89.9(8) . . . .
O10 W6 O1 W1 -1.0(7) . . . .
O16 W6 O1 W1 -89.4(7) . . . .
O33 W6 O1 W10 -57(5) . . . .
O9 W6 O1 W10 93.1(8) . . . .
O25 W6 O1 W10 -0.5(7) . . . .
O10 W6 O1 W10 -91.3(8) . . . .
O16 W6 O1 W10 -179.8(7) . . . .
O30 W3 O2 P1 165(7) . . . .
O22 W3 O2 P1 131.8(16) . . . .
O13 W3 O2 P1 -42.4(15) . . . .
O6 W3 O2 P1 -134.3(16) . . . .
O7 W3 O2 P1 41.2(15) . . . .
O30 W3 O2 W2 -61(7) . . . .
O22 W3 O2 W2 -93.8(8) . . . .
O13 W3 O2 W2 92.0(8) . . . .
O6 W3 O2 W2 0.1(7) . . . .
O7 W3 O2 W2 175.6(8) . . . .
O30 W3 O2 W11 28(7) . . . .
O22 W3 O2 W11 -4.6(7) . . . .
O13 W3 O2 W11 -178.8(8) . . . .
O6 W3 O2 W11 89.3(8) . . . .
O7 W3 O2 W11 -95.2(8) . . . .
O5 W2 O2 P1 -43.0(14) . . . .
O12 W2 O2 P1 44.7(14) . . . .
O6 W2 O2 P1 137.2(15) . . . .
O21 W2 O2 P1 -132.8(15) . . . .
O32 W2 O2 P1 146(7) 1_655 . . .
O5 W2 O2 W3 179.7(8) . . . .
O12 W2 O2 W3 -92.6(8) . . . .
O6 W2 O2 W3 -0.1(7) . . . .
O21 W2 O2 W3 89.9(8) . . . .
O32 W2 O2 W3 9(8) 1_655 . . .
O5 W2 O2 W11 89.6(8) . . . .
O12 W2 O2 W11 177.3(8) . . . .
O6 W2 O2 W11 -90.2(8) . . . .
O21 W2 O2 W11 -0.2(7) . . . .
O32 W2 O2 W11 -81(7) 1_655 . . .
O38 W11 O2 P1 -163(6) . . . .
O21 W11 O2 P1 132.2(14) . . . .
O22 W11 O2 P1 -133.9(15) . . . .
O26 W11 O2 P1 40.3(13) . . . .
O27 W11 O2 P1 -45.6(13) . . . .
O38 W11 O2 W3 -24(6) . . . .
O21 W11 O2 W3 -89.3(8) . . . .
O22 W11 O2 W3 4.6(7) . . . .
O26 W11 O2 W3 178.8(8) . . . .
O27 W11 O2 W3 92.9(8) . . . .
O38 W11 O2 W2 65(6) . . . .
O21 W11 O2 W2 0.2(7) . . . .
O22 W11 O2 W2 94.2(8) . . . .
O26 W11 O2 W2 -91.6(8) . . . .
O27 W11 O2 W2 -177.5(8) . . . .
O31 W4 O3 P1 -169(7) . . . .
O8 W4 O3 P1 136.3(15) . . . .
O7 W4 O3 P1 -40.2(14) . . . .
O14 W4 O3 P1 44.5(14) . . . .
O23 W4 O3 P1 -130.6(15) . . . .
O31 W4 O3 W5 54(8) . . . .
O8 W4 O3 W5 -1.4(7) . . . .
O7 W4 O3 W5 -177.9(8) . . . .
O14 W4 O3 W5 -93.2(8) . . . .
O23 W4 O3 W5 91.7(8) . . . .
O31 W4 O3 W12 -35(8) . . . .
O8 W4 O3 W12 -90.0(8) . . . .
O7 W4 O3 W12 93.5(8) . . . .
O14 W4 O3 W12 178.1(8) . . . .
O23 W4 O3 W12 3.0(7) . . . .
O8 W5 O3 P1 -135.8(16) . . . .
O9 W5 O3 P1 41.3(15) . . . .
O32 W5 O3 P1 173(3) . . . .
O15 W5 O3 P1 -43.1(15) . . . .
O24 W5 O3 P1 132.1(16) . . . .
O8 W5 O3 W4 1.3(7) . . . .
O9 W5 O3 W4 178.5(8) . . . .
O32 W5 O3 W4 -50(3) . . . .
O15 W5 O3 W4 94.1(8) . . . .
O24 W5 O3 W4 -90.7(8) . . . .
O8 W5 O3 W12 89.9(8) . . . .
O9 W5 O3 W12 -93.0(8) . . . .
O32 W5 O3 W12 39(3) . . . .
O15 W5 O3 W12 -177.4(7) . . . .
O24 W5 O3 W12 -2.2(7) . . . .
O39 W12 O3 P1 166(5) . . . .
O23 W12 O3 P1 131.9(15) . . . .
O24 W12 O3 P1 -134.0(15) . . . .
O27 W12 O3 P1 41.7(14) . . . .
O28 W12 O3 P1 -44.3(14) . . . .
O39 W12 O3 W4 31(6) . . . .
O23 W12 O3 W4 -3.1(7) . . . .
O24 W12 O3 W4 91.0(8) . . . .
O27 W12 O3 W4 -93.3(7) . . . .
O28 W12 O3 W4 -179.3(8) . . . .
O39 W12 O3 W5 -58(6) . . . .
O23 W12 O3 W5 -91.9(8) . . . .
O24 W12 O3 W5 2.2(7) . . . .
O27 W12 O3 W5 177.9(8) . . . .
O28 W12 O3 W5 91.9(7) . . . .
O35 W8 O4 P1 173(6) . . . .
O18 W8 O4 P1 -134.3(14) . . . .
O13 W8 O4 P1 43.5(13) . . . .
O14 W8 O4 P1 -43.2(13) . . . .
O17 W8 O4 P1 134.3(14) . . . .
O35 W8 O4 W9 -52(6) . . . .
O18 W8 O4 W9 0.6(7) . . . .
O13 W8 O4 W9 178.3(8) . . . .
O14 W8 O4 W9 91.7(7) . . . .
O17 W8 O4 W9 -90.8(8) . . . .
O35 W8 O4 W7 38(6) . . . .
O18 W8 O4 W7 90.5(8) . . . .
O13 W8 O4 W7 -91.8(7) . . . .
O14 W8 O4 W7 -178.4(7) . . . .
O17 W8 O4 W7 -0.9(7) . . . .
O36 W9 O4 P1 -174(4) . . . .
O16 W9 O4 P1 -42.5(12) . . . .
O15 W9 O4 P1 44.5(13) . . . .
O19 W9 O4 P1 -132.3(14) . . . .
O18 W9 O4 P1 136.4(14) . . . .
O36 W9 O4 W8 49(4) . . . .
O16 W9 O4 W8 -179.5(8) . . . .
O15 W9 O4 W8 -92.5(8) . . . .
O19 W9 O4 W8 90.7(8) . . . .
O18 W9 O4 W8 -0.6(7) . . . .
O36 W9 O4 W7 -41(4) . . . .
O16 W9 O4 W7 90.4(7) . . . .
O15 W9 O4 W7 177.4(8) . . . .
O19 W9 O4 W7 0.6(7) . . . .
O18 W9 O4 W7 -90.6(8) . . . .
O34 W7 O4 P1 178(4) . . . .
O12 W7 O4 P1 -44.1(13) . . . .
O11 W7 O4 P1 43.4(13) . . . .
O17 W7 O4 P1 -136.0(14) . . . .
O19 W7 O4 P1 131.8(14) . . . .
O34 W7 O4 W8 -45(5) . . . .
O12 W7 O4 W8 92.8(8) . . . .
O11 W7 O4 W8 -179.6(7) . . . .
O17 W7 O4 W8 1.0(7) . . . .
O19 W7 O4 W8 -91.2(8) . . . .
O34 W7 O4 W9 46(5) . . . .
O12 W7 O4 W9 -176.6(8) . . . .
O11 W7 O4 W9 -89.0(7) . . . .
O17 W7 O4 W9 91.6(8) . . . .
O19 W7 O4 W9 -0.6(7) . . . .
O12 W2 O5 W1 -35(2) . . . .
O6 W2 O5 W1 53(4) . . . .
O21 W2 O5 W1 124(2) . . . .
O32 W2 O5 W1 -129(2) 1_655 . . .
O2 W2 O5 W1 52(2) . . . .
O29 W1 O5 W2 138(2) . . . .
O11 W1 O5 W2 33(2) . . . .
O10 W1 O5 W2 -49(4) . . . .
O20 W1 O5 W2 -125(2) . . . .
O1 W1 O5 W2 -52(2) . . . .
O30 W3 O6 W2 173.3(12) . . . .
O22 W3 O6 W2 71.9(12) . . . .
O13 W3 O6 W2 -83.3(12) . . . .
O7 W3 O6 W2 -12(3) . . . .
O2 W3 O6 W2 -0.1(10) . . . .
O5 W2 O6 W3 0(3) . . . .
O12 W2 O6 W3 86.8(13) . . . .
O21 W2 O6 W3 -72.7(12) . . . .
O32 W2 O6 W3 -178.9(12) 1_655 . . .
O2 W2 O6 W3 0.1(10) . . . .
O31 W4 O7 W3 -137(3) . . . .
O8 W4 O7 W3 40(4) . . . .
O14 W4 O7 W3 -36(3) . . . .
O23 W4 O7 W3 122(3) . . . .
O3 W4 O7 W3 48(3) . . . .
O30 W3 O7 W4 138(3) . . . .
O22 W3 O7 W4 -121(3) . . . .
O13 W3 O7 W4 36(3) . . . .
O6 W3 O7 W4 -36(4) . . . .
O2 W3 O7 W4 -48(3) . . . .
O31 W4 O8 W5 -172.2(14) . . . .
O7 W4 O8 W5 11(3) . . . .
O14 W4 O8 W5 85.6(14) . . . .
O23 W4 O8 W5 -71.3(14) . . . .
O3 W4 O8 W5 2.2(12) . . . .
O9 W5 O8 W4 -9(3) . . . .
O32 W5 O8 W4 166.2(14) . . . .
O15 W5 O8 W4 -86.9(14) . . . .
O24 W5 O8 W4 71.1(14) . . . .
O3 W5 O8 W4 -2.2(12) . . . .
O33 W6 O9 W5 -133(2) . . . .
O25 W6 O9 W5 125(3) . . . .
O10 W6 O9 W5 43(4) . . . .
O16 W6 O9 W5 -30(2) . . . .
O1 W6 O9 W5 53(2) . . . .
O8 W5 O9 W6 -46(4) . . . .
O32 W5 O9 W6 139(2) . . . .
O15 W5 O9 W6 33(3) . . . .
O24 W5 O9 W6 -126(3) . . . .
O3 W5 O9 W6 -53(2) . . . .
O29 W1 O10 W6 167.7(13) . . . .
O11 W1 O10 W6 -86.9(13) . . . .
O5 W1 O10 W6 -5(3) . . . .
O20 W1 O10 W6 71.5(13) . . . .
O1 W1 O10 W6 -1.6(11) . . . .
O33 W6 O10 W1 -172.5(13) . . . .
O9 W6 O10 W1 12(3) . . . .
O25 W6 O10 W1 -71.8(13) . . . .
O16 W6 O10 W1 84.7(13) . . . .
O1 W6 O10 W1 1.5(11) . . . .
O29 W1 O11 W7 -126(2) . . . .
O10 W1 O11 W7 132(2) . . . .
O5 W1 O11 W7 -26(2) . . . .
O20 W1 O11 W7 58(4) . . . .
O1 W1 O11 W7 60(2) . . . .
O34 W7 O11 W1 127(2) . . . .
O12 W7 O11 W1 26(2) . . . .
O17 W7 O11 W1 -59(3) . . . .
O19 W7 O11 W1 -131(2) . . . .
O4 W7 O11 W1 -60(2) . . . .
O34 W7 O12 W2 -137(2) . . . .
O11 W7 O12 W2 -33(2) . . . .
O17 W7 O12 W2 121(2) . . . .
O19 W7 O12 W2 41(4) . . . .
O4 W7 O12 W2 50(2) . . . .
O5 W2 O12 W7 37(2) . . . .
O6 W2 O12 W7 -124(2) . . . .
O21 W2 O12 W7 -44(4) . . . .
O32 W2 O12 W7 135(2) 1_655 . . .
O2 W2 O12 W7 -51(2) . . . .
O35 W8 O13 W3 131(2) . . . .
O18 W8 O13 W3 -50(4) . . . .
O14 W8 O13 W3 29(2) . . . .
O17 W8 O13 W3 -128(2) . . . .
O4 W8 O13 W3 -55(2) . . . .
O30 W3 O13 W8 -129(2) . . . .
O22 W3 O13 W8 41(4) . . . .
O6 W3 O13 W8 130(2) . . . .
O7 W3 O13 W8 -30(2) . . . .
O2 W3 O13 W8 55(2) . . . .
O31 W4 O14 W8 129(2) . . . .
O8 W4 O14 W8 -127(2) . . . .
O7 W4 O14 W8 30(2) . . . .
O23 W4 O14 W8 -43(4) . . . .
O3 W4 O14 W8 -55(2) . . . .
O35 W8 O14 W4 -130(2) . . . .
O18 W8 O14 W4 127(2) . . . .
O13 W8 O14 W4 -29(2) . . . .
O17 W8 O14 W4 49(4) . . . .
O4 W8 O14 W4 55(2) . . . .
O36 W9 O15 W5 139(2) . . . .
O16 W9 O15 W5 36(2) . . . .
O19 W9 O15 W5 -40(4) . . . .
O18 W9 O15 W5 -118(2) . . . .
O4 W9 O15 W5 -48(2) . . . .
O8 W5 O15 W9 118(2) . . . .
O9 W5 O15 W9 -37(2) . . . .
O32 W5 O15 W9 -142(2) . . . .
O24 W5 O15 W9 35(4) . . . .
O3 W5 O15 W9 47(2) . . . .
O36 W9 O16 W6 -126(2) . . . .
O15 W9 O16 W6 -24(2) . . . .
O19 W9 O16 W6 135(2) . . . .
O18 W9 O16 W6 60(3) . . . .
O4 W9 O16 W6 63(2) . . . .
O33 W6 O16 W9 126(2) . . . .
O9 W6 O16 W9 22(2) . . . .
O25 W6 O16 W9 -65(3) . . . .
O10 W6 O16 W9 -133(2) . . . .
O1 W6 O16 W9 -63(2) . . . .
O34 W7 O17 W8 171.0(13) . . . .
O12 W7 O17 W8 -86.6(14) . . . .
O11 W7 O17 W8 -3(3) . . . .
O19 W7 O17 W8 69.2(13) . . . .
O4 W7 O17 W8 -1.5(11) . . . .
O35 W8 O17 W7 -173.4(13) . . . .
O18 W8 O17 W7 -70.8(13) . . . .
O13 W8 O17 W7 84.7(14) . . . .
O14 W8 O17 W7 8(3) . . . .
O4 W8 O17 W7 1.5(11) . . . .
O35 W8 O18 W9 172.5(13) . . . .
O13 W8 O18 W9 -6(3) . . . .
O14 W8 O18 W9 -84.4(14) . . . .
O17 W8 O18 W9 72.5(14) . . . .
O4 W8 O18 W9 -0.9(11) . . . .
O36 W9 O18 W8 -170.3(13) . . . .
O16 W9 O18 W8 3(3) . . . .
O15 W9 O18 W8 87.1(13) . . . .
O19 W9 O18 W8 -71.6(13) . . . .
O4 W9 O18 W8 0.9(11) . . . .
O36 W9 O19 W7 171.5(13) . . . .
O16 W9 O19 W7 -85.8(14) . . . .
O15 W9 O19 W7 -10(3) . . . .
O18 W9 O19 W7 69.4(13) . . . .
O4 W9 O19 W7 -1.0(11) . . . .
O34 W7 O19 W9 -171.4(13) . . . .
O12 W7 O19 W9 11(3) . . . .
O11 W7 O19 W9 85.1(14) . . . .
O17 W7 O19 W9 -70.4(14) . . . .
O4 W7 O19 W9 1.0(11) . . . .
O37 W10 O20 W1 170.2(12) . . . .
O28 W10 O20 W1 -7(3) . . . .
O26 W10 O20 W1 -85.7(13) . . . .
O25 W10 O20 W1 71.0(12) . . . .
O1 W10 O20 W1 -2.6(10) . . . .
O29 W1 O20 W10 -171.4(12) . . . .
O11 W1 O20 W10 5(3) . . . .
O10 W1 O20 W10 -70.2(12) . . . .
O5 W1 O20 W10 88.2(12) . . . .
O1 W1 O20 W10 2.7(10) . . . .
O38 W11 O21 W2 -172.3(13) . . . .
O22 W11 O21 W2 -70.8(12) . . . .
O26 W11 O21 W2 84.5(13) . . . .
O27 W11 O21 W2 5(3) . . . .
O2 W11 O21 W2 -0.3(11) . . . .
O5 W2 O21 W11 -87.1(13) . . . .
O12 W2 O21 W11 -7(3) . . . .
O6 W2 O21 W11 74.7(13) . . . .
O32 W2 O21 W11 174.0(12) 1_655 . . .
O2 W2 O21 W11 0.3(11) . . . .
O30 W3 O22 W11 -168.7(13) . . . .
O13 W3 O22 W11 21(3) . . . .
O6 W3 O22 W11 -67.8(13) . . . .
O7 W3 O22 W11 90.9(13) . . . .
O2 W3 O22 W11 7.3(11) . . . .
O38 W11 O22 W3 168.6(13) . . . .
O21 W11 O22 W3 66.4(13) . . . .
O26 W11 O22 W3 -21(3) . . . .
O27 W11 O22 W3 -91.0(13) . . . .
O2 W11 O22 W3 -7.1(11) . . . .
O39 W12 O23 W4 -170.2(13) . . . .
O24 W12 O23 W4 -68.0(13) . . . .
O27 W12 O23 W4 88.0(13) . . . .
O28 W12 O23 W4 15(3) . . . .
O3 W12 O23 W4 4.7(11) . . . .
O31 W4 O23 W12 171.0(13) . . . .
O8 W4 O23 W12 67.4(13) . . . .
O7 W4 O23 W12 -89.6(13) . . . .
O14 W4 O23 W12 -17(3) . . . .
O3 W4 O23 W12 -4.8(11) . . . .
O39 W12 O24 W5 168.4(13) . . . .
O23 W12 O24 W5 69.2(13) . . . .
O27 W12 O24 W5 -14(3) . . . .
O28 W12 O24 W5 -88.3(13) . . . .
O3 W12 O24 W5 -3.4(10) . . . .
O8 W5 O24 W12 -67.5(13) . . . .
O9 W5 O24 W12 87.5(13) . . . .
O32 W5 O24 W12 -166.8(13) . . . .
O15 W5 O24 W12 16(3) . . . .
O3 W5 O24 W12 3.4(11) . . . .
O33 W6 O25 W10 171.9(12) . . . .
O9 W6 O25 W10 -83.1(13) . . . .
O10 W6 O25 W10 71.4(12) . . . .
O16 W6 O25 W10 2(3) . . . .
O1 W6 O25 W10 0.8(10) . . . .
O37 W10 O25 W6 -175.3(12) . . . .
O28 W10 O25 W6 84.1(13) . . . .
O26 W10 O25 W6 1(3) . . . .
O20 W10 O25 W6 -73.2(12) . . . .
O1 W10 O25 W6 -0.8(10) . . . .
O37 W10 O26 W11 -130(2) . . . .
O28 W10 O26 W11 -29(2) . . . .
O20 W10 O26 W11 128(2) . . . .
O25 W10 O26 W11 54(4) . . . .
O1 W10 O26 W11 56(2) . . . .
O38 W11 O26 W10 128(2) . . . .
O21 W11 O26 W10 -129(2) . . . .
O22 W11 O26 W10 -42(4) . . . .
O27 W11 O26 W10 28(2) . . . .
O2 W11 O26 W10 -55(2) . . . .
O38 W11 O27 W12 -130(2) . . . .
O21 W11 O27 W12 52(4) . . . .
O22 W11 O27 W12 129(3) . . . .
O26 W11 O27 W12 -28(2) . . . .
O2 W11 O27 W12 58(2) . . . .
O39 W12 O27 W11 132(2) . . . .
O23 W12 O27 W11 -129(3) . . . .
O24 W12 O27 W11 -46(4) . . . .
O28 W12 O27 W11 29(2) . . . .
O3 W12 O27 W11 -56(2) . . . .
O37 W10 O28 W12 134(2) . . . .
O26 W10 O28 W12 30(2) . . . .
O20 W10 O28 W12 -48(3) . . . .
O25 W10 O28 W12 -126(2) . . . .
O1 W10 O28 W12 -53(2) . . . .
O39 W12 O28 W10 -131(2) . . . .
O23 W12 O28 W10 44(4) . . . .
O24 W12 O28 W10 127(2) . . . .
O27 W12 O28 W10 -30(2) . . . .
O3 W12 O28 W10 54(2) . . . .
O11 W1 O29 Cu1 -42.7(18) . . . .
O10 W1 O29 Cu1 49.2(18) . . . .
O5 W1 O29 Cu1 -133.4(16) . . . .
O20 W1 O29 Cu1 135.8(16) . . . .
O1 W1 O29 Cu1 108(4) . . . .
N10 Cu1 O29 W1 101.3(18) . . . .
N2 Cu1 O29 W1 -78.7(18) . . . .
N4 Cu1 O29 W1 -169.8(18) . . . .
N8 Cu1 O29 W1 10.4(18) . . . .
O8 W5 O32 W2 -48(4) . . . 1_455
O9 W5 O32 W2 130(4) . . . 1_455
O15 W5 O32 W2 -142(4) . . . 1_455
O24 W5 O32 W2 39(4) . . . 1_455
O3 W5 O32 W2 0(7) . . . 1_455
O16 W9 O36 Na1 138.8(18) . . . .
O15 W9 O36 Na1 49(2) . . . .
O19 W9 O36 Na1 -131.0(18) . . . .
O18 W9 O36 Na1 -44(2) . . . .
O4 W9 O36 Na1 -91(4) . . . .
O40 Na1 O36 W9 -42(2) 2_566 . . .
O40 Na1 O36 W9 138(2) . . . .
O41 Na1 O36 W9 -126.5(19) . . . .
O41 Na1 O36 W9 53.5(19) 2_566 . . .
O36 Na1 O36 W9 143(100) 2_566 . . .
W1 O1 P1 O3 177.1(11) . . . .
W10 O1 P1 O3 -59.7(15) . . . .
W6 O1 P1 O3 57.8(15) . . . .
W1 O1 P1 O2 -61.5(15) . . . .
W10 O1 P1 O2 61.7(16) . . . .
W6 O1 P1 O2 179.2(11) . . . .
W1 O1 P1 O4 58.0(15) . . . .
W10 O1 P1 O4 -178.8(11) . . . .
W6 O1 P1 O4 -61.3(15) . . . .
W4 O3 P1 O1 178.7(11) . . . .
W5 O3 P1 O1 -59.1(16) . . . .
W12 O3 P1 O1 60.4(15) . . . .
W4 O3 P1 O2 57.4(16) . . . .
W5 O3 P1 O2 179.6(12) . . . .
W12 O3 P1 O2 -60.9(16) . . . .
W4 O3 P1 O4 -60.3(15) . . . .
W5 O3 P1 O4 61.9(16) . . . .
W12 O3 P1 O4 -178.7(11) . . . .
W3 O2 P1 O1 179.6(12) . . . .
W2 O2 P1 O1 58.9(16) . . . .
W11 O2 P1 O1 -57.5(15) . . . .
W3 O2 P1 O3 -59.1(17) . . . .
W2 O2 P1 O3 -179.8(12) . . . .
W11 O2 P1 O3 63.8(15) . . . .
W3 O2 P1 O4 58.4(16) . . . .
W2 O2 P1 O4 -62.3(15) . . . .
W11 O2 P1 O4 -178.7(11) . . . .
W8 O4 P1 O1 -179.6(11) . . . .
W9 O4 P1 O1 59.0(14) . . . .
W7 O4 P1 O1 -58.3(14) . . . .
W8 O4 P1 O3 60.0(15) . . . .
W9 O4 P1 O3 -61.4(14) . . . .
W7 O4 P1 O3 -178.7(11) . . . .
W8 O4 P1 O2 -59.0(15) . . . .
W9 O4 P1 O2 179.6(10) . . . .
W7 O4 P1 O2 62.3(14) . . . .
C9 N1 C1 C2 -37(5) . . . .
C7 N1 C1 C2 144(3) . . . .
C9 N1 C1 C6 147(3) . . . .
C7 N1 C1 C6 -32(4) . . . .
N1 C1 C2 C3 -174(3) . . . .
C6 C1 C2 C3 1(5) . . . .
C1 C2 C3 C4 -2(5) . . . .
C1 C2 C3 N3 178(3) . . . 1_455
C2 C3 C4 C5 -1(5) . . . .
N3 C3 C4 C5 179(3) 1_455 . . .
C3 C4 C5 C6 5(5) . . . .
C3 C4 C5 N5 -179(3) . . . .
C15 N5 C5 C4 -10(5) . . . .
C13 N5 C5 C4 167(3) . . . .
C15 N5 C5 C6 166(4) . . . .
C13 N5 C5 C6 -16(5) . . . .
C4 C5 C6 C1 -6(5) . . . .
N5 C5 C6 C1 179(3) . . . .
C2 C1 C6 C5 2(5) . . . .
N1 C1 C6 C5 178(3) . . . .
C8 N2 C7 N1 2(3) . . . .
Cu1 N2 C7 N1 166.2(19) . . . .
C9 N1 C7 N2 -1(3) . . . .
C1 N1 C7 N2 178(3) . . . .
C7 N2 C8 C9 -3(3) . . . .
Cu1 N2 C8 C9 -165(2) . . . .
C7 N1 C9 C8 -1(4) . . . .
C1 N1 C9 C8 180(3) . . . .
N2 C8 C9 N1 2(3) . . . .
C11 N4 C10 N3 0(3) . . . .
Cu1 N4 C10 N3 177(2) . . . .
C12 N3 C10 N4 -3(4) . . . .
C3 N3 C10 N4 -179(3) 1_655 . . .
C10 N4 C11 C12 3(3) . . . .
Cu1 N4 C11 C12 -173(2) . . . .
N4 C11 C12 N3 -5(3) . . . .
C10 N3 C12 C11 5(3) . . . .
C3 N3 C12 C11 -180(3) 1_655 . . .
C14 N6 C13 N5 -6(4) . . . .
C15 N5 C13 N6 0(4) . . . .
C5 N5 C13 N6 -177(3) . . . .
C13 N6 C14 C15 10(5) . . . .
C13 N5 C15 C14 5(4) . . . .
C5 N5 C15 C14 -177(3) . . . .
N6 C14 C15 N5 -8(4) . . . .
C22 N7 C16 C17 35(5) . . . .
C24 N7 C16 C17 -143(3) . . . .
C22 N7 C16 C21 -141(3) . . . .
C24 N7 C16 C21 41(4) . . . .
C21 C16 C17 C18 0(5) . . . .
N7 C16 C17 C18 -176(3) . . . .
C16 C17 C18 N9 -178(3) . . . 1_455
C16 C17 C18 C19 2(5) . . . .
N9 C18 C19 C20 178(3) 1_455 . . .
C17 C18 C19 C20 -2(5) . . . .
C18 C19 C20 C21 -1(5) . . . .
C18 C19 C20 N11 178(3) . . . .
C30 N11 C20 C19 -39(5) . . . .
C28 N11 C20 C19 139(3) . . . .
C30 N11 C20 C21 140(3) . . . .
C28 N11 C20 C21 -42(5) . . . .
C17 C16 C21 C20 -2(5) . . . .
N7 C16 C21 C20 174(3) . . . .
C19 C20 C21 C16 2(5) . . . .
N11 C20 C21 C16 -177(3) . . . .
C23 N8 C22 N7 7(3) . . . .
Cu1 N8 C22 N7 -175.3(19) . . . .
C16 N7 C22 N8 173(3) . . . .
C24 N7 C22 N8 -8(3) . . . .
C22 N8 C23 C24 -3(3) . . . .
Cu1 N8 C23 C24 179(2) . . . .
N8 C23 C24 N7 -1(3) . . . .
C22 N7 C24 C23 5(3) . . . .
C16 N7 C24 C23 -176(3) . . . .
C26 N10 C25 N9 -1(3) . . . .
Cu1 N10 C25 N9 177.5(19) . . . .
C18 N9 C25 N10 -179(3) 1_655 . . .
C27 N9 C25 N10 5(3) . . . .
C25 N10 C26 C27 -3(3) . . . .
Cu1 N10 C26 C27 179(2) . . . .
C18 N9 C27 C26 177(3) 1_655 . . .
C25 N9 C27 C26 -6(3) . . . .
N10 C26 C27 N9 6(3) . . . .
C29 N12 C28 N11 -2(3) . . . .
C30 N11 C28 N12 2(4) . . . .
C20 N11 C28 N12 -176(3) . . . .
C28 N12 C29 C30 2(4) . . . .
N12 C29 C30 N11 -1(4) . . . .
C20 N11 C30 C29 178(3) . . . .
C28 N11 C30 C29 -1(4) . . . .
